data_2018791
loop_
_publ_author_name
'Gomes, Ligia R.'
'Low, John Nicolson'
'Wardell, James L.'

_publ_section_title
;
 Contrasting the supramolecular structures in the isomeric pair
 5-bromo-3-nitrosalicylaldehyde phenylhydrazone and
 3-bromo-5-nitrosalicylaldehyde phenylhydrazone
;
_journal_coeditor_code LN3154
_journal_issue 2
_journal_name_full 'Acta Crystallographica Section C'
_journal_page_first 150
_journal_page_last 155
_journal_paper_doi 10.1107/S0108270112050822
_journal_volume 69
_journal_year 2013
_chemical_formula_iupac 'C13 H10 Br N3 O3'
_chemical_formula_moiety 'C13 H10 Br N3 O3'
_chemical_formula_sum 'C13 H10 Br N3 O3'
_chemical_formula_weight 336.15
_chemical_name_systematic
;
5-Bromo-3-nitrosalicylaldehyde phenylhydrazone
;
_space_group_IT_number 2
_symmetry_cell_setting triclinic
_symmetry_space_group_name_Hall '-P 1'
_symmetry_space_group_name_H-M 'P -1'
_atom_sites_solution_hydrogens geom
_atom_sites_solution_primary direct
_atom_sites_solution_secondary difmap
_audit_creation_method SHELXL97
_cell_angle_alpha 68.971(5)
_cell_angle_beta 83.143(6)
_cell_angle_gamma 88.375(6)
_cell_formula_units_Z 4
_cell_length_a 7.9022(11)
_cell_length_b 11.7662(17)
_cell_length_c 14.917(2)
_cell_measurement_reflns_used 8477
_cell_measurement_temperature 100(2)
_cell_measurement_theta_max 27.6
_cell_measurement_theta_min 3.1
_cell_volume 1285.2(3)
_computing_cell_refinement 'CrystalClear-SM (Rigaku, 2011)'
_computing_data_collection 'CrystalClear-SM (Rigaku, 2011)'
_computing_data_reduction 'CrystalClear-SM (Rigaku, 2011)'
_computing_molecular_graphics 'PLATON (Spek, 2009)'
_computing_publication_material
;
OSCAIL (McArdle <i>et al.</i>, 2004) and SHELXL97 (Sheldrick,
2008)
;
_computing_structure_refinement
;
OSCAIL (McArdle <i>et al.</i>, 2004) and SHELXL97 (Sheldrick,
2008)
;
_computing_structure_solution 'SHELXS97 (Sheldrick, 2008)'
_diffrn_ambient_temperature 100(2)
_diffrn_detector_area_resol_mean 28.5714
_diffrn_measured_fraction_theta_full 0.995
_diffrn_measured_fraction_theta_max 0.995
_diffrn_measurement_device 'four-circle \k goniometer'
_diffrn_measurement_device_type 'Rigaku AFC12'
_diffrn_measurement_method 'profile data from \w scans'
_diffrn_radiation_type MoK\a
_diffrn_radiation_wavelength 0.71075
_diffrn_reflns_av_R_equivalents 0.0605
_diffrn_reflns_av_sigmaI/netI 0.1065
_diffrn_reflns_limit_h_max 10
_diffrn_reflns_limit_h_min -6
_diffrn_reflns_limit_k_max 14
_diffrn_reflns_limit_k_min -15
_diffrn_reflns_limit_l_max 19
_diffrn_reflns_limit_l_min -19
_diffrn_reflns_number 12426
_diffrn_reflns_theta_full 27.49
_diffrn_reflns_theta_max 27.49
_diffrn_reflns_theta_min 3.11
_exptl_absorpt_coefficient_mu 3.210
_exptl_absorpt_correction_T_max 0.9686
_exptl_absorpt_correction_T_min 0.6114
_exptl_absorpt_correction_type multi-scan
_exptl_absorpt_process_details '(CrystalClear-SM; Rigaku, 2011)'
_exptl_crystal_colour yellow
_exptl_crystal_density_diffrn 1.737
_exptl_crystal_density_method 'not measured'
_exptl_crystal_description lath
_exptl_crystal_F_000 672
_exptl_crystal_size_max 0.17
_exptl_crystal_size_mid 0.05
_exptl_crystal_size_min 0.01
_refine_diff_density_max 0.766
_refine_diff_density_min -1.583
_refine_ls_extinction_method none
_refine_ls_goodness_of_fit_ref 0.959
_refine_ls_hydrogen_treatment constr
_refine_ls_matrix_type full
_refine_ls_number_parameters 363
_refine_ls_number_reflns 5866
_refine_ls_number_restraints 0
_refine_ls_restrained_S_all 0.959
_refine_ls_R_factor_all 0.0916
_refine_ls_R_factor_gt 0.0525
_refine_ls_shift/su_max 0.001
_refine_ls_shift/su_mean 0.000
_refine_ls_structure_factor_coef Fsqd
_refine_ls_weighting_details 'calc w = 1/[\s^2^(Fo^2^)+(0.0572P)^2^] where P=(Fo^2^+2Fc^2^)/3'
_refine_ls_weighting_scheme calc
_refine_ls_wR_factor_gt 0.1134
_refine_ls_wR_factor_ref 0.1312
_reflns_number_gt 3699
_reflns_number_total 5866
_reflns_threshold_expression I>2\s(I)
_cod_data_source_file ln3154.cif
_cod_data_source_block II
_cod_database_code 2018791
_cod_database_fobs_code 2018791

loop_
_symmetry_equiv_pos_as_xyz
'x, y, z'
'-x, -y, -z'

loop_
_atom_site_type_symbol
_atom_site_label
_atom_site_fract_x
_atom_site_fract_y
_atom_site_fract_z
_atom_site_U_iso_or_equiv
_atom_site_adp_type
_atom_site_calc_flag
_atom_site_refinement_flags
_atom_site_occupancy
_atom_site_symmetry_multiplicity
Br Br3A 0.60081(6) 0.62592(4) 0.69434(3) 0.02648(15) Uani d . 1 1
O O2A 0.3833(4) 0.8446(3) 0.6176(2) 0.0239(7) Uani d . 1 1
H H2A 0.3207 0.9048 0.5958 0.036 Uiso calc R 1 1
O O31A 0.6921(4) 0.5644(3) 0.3535(2) 0.0323(8) Uani d . 1 1
O O32A 0.5570(5) 0.7063(3) 0.2529(2) 0.0409(9) Uani d . 1 1
N N1A 0.1408(5) 1.1182(3) 0.4514(3) 0.0249(9) Uani d . 1 1
H H1A 0.1253 1.1452 0.3899 0.030 Uiso calc R 1 1
N N2A 0.2352(5) 1.0176(3) 0.4853(2) 0.0227(9) Uani d . 1 1
N N3A 0.6041(5) 0.6547(4) 0.3335(3) 0.0264(9) Uani d . 1 1
C C3A 0.2978(6) 0.9701(4) 0.4239(3) 0.0230(10) Uani d . 1 1
H H3A 0.2780 1.0076 0.3582 0.028 Uiso calc R 1 1
C C11A 0.0673(5) 1.1812(4) 0.5082(3) 0.0222(10) Uani d . 1 1
C C12A -0.0091(5) 1.2918(4) 0.4615(3) 0.0250(11) Uani d . 1 1
H H12A -0.0083 1.3211 0.3932 0.030 Uiso calc R 1 1
C C13A -0.0852(6) 1.3580(4) 0.5136(3) 0.0265(11) Uani d . 1 1
H H13A -0.1347 1.4340 0.4810 0.032 Uiso calc R 1 1
C C14A -0.0909(6) 1.3158(4) 0.6131(3) 0.0304(11) Uani d . 1 1
H H14A -0.1439 1.3622 0.6489 0.036 Uiso calc R 1 1
C C15A -0.0184(6) 1.2045(4) 0.6603(3) 0.0292(11) Uani d . 1 1
H H15A -0.0239 1.1741 0.7288 0.035 Uiso calc R 1 1
C C16A 0.0622(6) 1.1375(4) 0.6080(3) 0.0254(11) Uani d . 1 1
H H16A 0.1135 1.0621 0.6405 0.030 Uiso calc R 1 1
C C31A 0.3981(5) 0.8606(4) 0.4524(3) 0.0200(10) Uani d . 1 1
C C32A 0.4379(5) 0.8022(4) 0.5475(3) 0.0218(10) Uani d . 1 1
C C33A 0.5376(5) 0.6987(4) 0.5682(3) 0.0221(10) Uani d . 1 1
C C34A 0.5929(5) 0.6489(4) 0.5000(3) 0.0214(10) Uani d . 1 1
H H34A 0.6585 0.5769 0.5157 0.026 Uiso calc R 1 1
C C35A 0.5497(6) 0.7073(4) 0.4077(3) 0.0228(10) Uani d . 1 1
C C36A 0.4563(5) 0.8115(4) 0.3823(3) 0.0221(10) Uani d . 1 1
H H36A 0.4314 0.8499 0.3176 0.026 Uiso calc R 1 1
Br Br3B 0.93788(6) 0.38619(4) -0.18163(3) 0.02998(15) Uani d . 1 1
O O2B 0.7248(4) 0.5524(3) -0.1038(2) 0.0227(7) Uani d . 1 1
H H2B 0.6649 0.5983 -0.0814 0.034 Uiso calc R 1 1
O O31B 1.1211(4) 0.1237(3) 0.1628(2) 0.0342(8) Uani d . 1 1
O O32B 0.9895(4) 0.1908(3) 0.2691(2) 0.0341(8) Uani d . 1 1
N N1B 0.5140(5) 0.7256(3) 0.0530(3) 0.0274(9) Uani d . 1 1
H H1B 0.5104 0.7202 0.1136 0.033 Uiso calc R 1 1
N N2B 0.5986(4) 0.6410(3) 0.0248(3) 0.0213(8) Uani d . 1 1
N N3B 1.0220(5) 0.1937(4) 0.1854(3) 0.0265(9) Uani d . 1 1
C C3B 0.6674(5) 0.5538(4) 0.0895(3) 0.0216(10) Uani d . 1 1
H H3B 0.6552 0.5507 0.1545 0.026 Uiso calc R 1 1
C C11B 0.4322(6) 0.8211(4) -0.0111(3) 0.0251(11) Uani d . 1 1
C C12B 0.3347(6) 0.8981(4) 0.0266(4) 0.0300(11) Uani d . 1 1
H H12B 0.3279 0.8848 0.0936 0.036 Uiso calc R 1 1
C C13B 0.2487(7) 0.9928(5) -0.0330(4) 0.0420(14) Uani d . 1 1
H H13B 0.1804 1.0438 -0.0069 0.050 Uiso calc R 1 1
C C14B 0.2611(6) 1.0143(5) -0.1309(4) 0.0406(14) Uani d . 1 1
H H14B 0.2028 1.0805 -0.1722 0.049 Uiso calc R 1 1
C C15B 0.3587(6) 0.9391(4) -0.1685(4) 0.0352(13) Uani d . 1 1
H H15B 0.3666 0.9534 -0.2358 0.042 Uiso calc R 1 1
C C16B 0.4447(6) 0.8433(4) -0.1090(3) 0.0286(11) Uani d . 1 1
H H16B 0.5127 0.7925 -0.1354 0.034 Uiso calc R 1 1
C C31B 0.7622(5) 0.4611(4) 0.0645(3) 0.0189(9) Uani d . 1 1
C C32B 0.7918(5) 0.4655(4) -0.0317(3) 0.0206(10) Uani d . 1 1
C C33B 0.8928(5) 0.3786(4) -0.0527(3) 0.0228(10) Uani d . 1 1
C C34B 0.9714(5) 0.2876(4) 0.0171(3) 0.0213(10) Uani d . 1 1
H H34B 1.0433 0.2297 0.0015 0.026 Uiso calc R 1 1
C C35B 0.9386(5) 0.2863(4) 0.1113(3) 0.0205(10) Uani d . 1 1
C C36B 0.8376(5) 0.3698(4) 0.1360(3) 0.0191(9) Uani d . 1 1
H H36B 0.8192 0.3653 0.2013 0.023 Uiso calc R 1 1

loop_
_atom_site_aniso_label
_atom_site_aniso_U_11
_atom_site_aniso_U_22
_atom_site_aniso_U_33
_atom_site_aniso_U_12
_atom_site_aniso_U_13
_atom_site_aniso_U_23
Br3A 0.0252(3) 0.0322(3) 0.0178(2) 0.0031(2) -0.00421(19) -0.0036(2)
O2A 0.0240(18) 0.0296(19) 0.0178(16) 0.0052(14) -0.0026(13) -0.0084(14)
O31A 0.033(2) 0.0317(19) 0.033(2) 0.0069(16) -0.0059(16) -0.0127(16)
O32A 0.068(3) 0.037(2) 0.0195(18) 0.0099(19) -0.0121(17) -0.0098(16)
N1A 0.026(2) 0.029(2) 0.019(2) 0.0062(18) -0.0065(16) -0.0067(17)
N2A 0.023(2) 0.022(2) 0.019(2) -0.0009(17) -0.0044(16) -0.0016(17)
N3A 0.029(2) 0.031(2) 0.019(2) -0.0019(19) -0.0028(17) -0.0091(18)
C3A 0.023(2) 0.024(2) 0.022(2) -0.001(2) -0.0065(19) -0.007(2)
C11A 0.017(2) 0.026(2) 0.022(2) 0.000(2) -0.0025(18) -0.008(2)
C12A 0.019(2) 0.029(3) 0.025(2) -0.001(2) -0.007(2) -0.005(2)
C13A 0.020(2) 0.028(3) 0.034(3) 0.000(2) -0.005(2) -0.013(2)
C14A 0.025(3) 0.040(3) 0.033(3) 0.002(2) -0.007(2) -0.019(2)
C15A 0.025(3) 0.038(3) 0.026(3) -0.002(2) -0.007(2) -0.012(2)
C16A 0.024(2) 0.026(3) 0.023(2) -0.002(2) -0.005(2) -0.005(2)
C31A 0.016(2) 0.022(2) 0.022(2) -0.0050(19) -0.0045(18) -0.0063(19)
C32A 0.019(2) 0.022(2) 0.023(2) -0.0068(19) -0.0023(19) -0.006(2)
C33A 0.017(2) 0.026(2) 0.019(2) -0.003(2) 0.0008(18) -0.0044(19)
C34A 0.016(2) 0.022(2) 0.020(2) -0.0050(19) -0.0021(18) -0.0011(19)
C35A 0.023(2) 0.023(2) 0.021(2) -0.002(2) -0.0044(19) -0.006(2)
C36A 0.020(2) 0.024(2) 0.017(2) -0.005(2) -0.0044(18) 0.0001(19)
Br3B 0.0350(3) 0.0351(3) 0.0215(3) 0.0063(2) -0.0049(2) -0.0120(2)
O2B 0.0227(17) 0.0236(17) 0.0204(16) 0.0070(14) -0.0072(13) -0.0054(14)
O31B 0.0323(19) 0.034(2) 0.0306(19) 0.0157(17) -0.0082(15) -0.0048(16)
O32B 0.037(2) 0.039(2) 0.0230(18) 0.0114(17) -0.0102(15) -0.0058(16)
N1B 0.024(2) 0.034(2) 0.024(2) 0.0096(19) -0.0051(17) -0.0098(19)
N2B 0.0167(19) 0.023(2) 0.026(2) 0.0039(17) -0.0039(16) -0.0111(17)
N3B 0.020(2) 0.029(2) 0.026(2) 0.0004(18) -0.0069(17) -0.0019(18)
C3B 0.018(2) 0.026(2) 0.017(2) 0.0027(19) -0.0042(18) -0.0035(19)
C11B 0.017(2) 0.024(2) 0.035(3) 0.002(2) -0.011(2) -0.009(2)
C12B 0.025(3) 0.030(3) 0.037(3) 0.002(2) -0.003(2) -0.015(2)
C13B 0.027(3) 0.035(3) 0.070(4) 0.006(2) -0.018(3) -0.023(3)
C14B 0.029(3) 0.030(3) 0.056(4) 0.000(2) -0.018(3) -0.003(3)
C15B 0.025(3) 0.033(3) 0.038(3) -0.007(2) -0.010(2) 0.002(2)
C16B 0.024(3) 0.026(3) 0.032(3) 0.000(2) -0.007(2) -0.005(2)
C31B 0.016(2) 0.020(2) 0.019(2) 0.0007(19) -0.0062(18) -0.0034(19)
C32B 0.016(2) 0.022(2) 0.020(2) -0.0061(19) -0.0044(18) -0.0026(19)
C33B 0.016(2) 0.027(2) 0.022(2) -0.001(2) -0.0036(18) -0.006(2)
C34B 0.020(2) 0.023(2) 0.019(2) 0.003(2) -0.0016(18) -0.0054(19)
C35B 0.013(2) 0.023(2) 0.022(2) 0.0011(19) -0.0059(18) -0.0029(19)
C36B 0.016(2) 0.024(2) 0.017(2) -0.0031(19) -0.0037(17) -0.0056(19)

loop_
_atom_type_symbol
_atom_type_description
_atom_type_scat_dispersion_real
_atom_type_scat_dispersion_imag
_atom_type_scat_source
C C 0.0033 0.0016 'International Tables Vol C Tables 4.2.6.8 and 6.1.1.4'
H H 0.0000 0.0000 'International Tables Vol C Tables 4.2.6.8 and 6.1.1.4'
Br Br -0.2901 2.4595 'International Tables Vol C Tables 4.2.6.8 and 6.1.1.4'
N N 0.0061 0.0033 'International Tables Vol C Tables 4.2.6.8 and 6.1.1.4'
O O 0.0106 0.0060 'International Tables Vol C Tables 4.2.6.8 and 6.1.1.4'

loop_
_geom_angle_atom_site_label_1
_geom_angle_atom_site_label_2
_geom_angle_atom_site_label_3
_geom_angle
C32A O2A H2A 109.5
N2A N1A C11A 123.6(3)
N2A N1A H1A 118.2
C11A N1A H1A 118.2
C3A N2A N1A 116.6(4)
O31A N3A O32A 123.5(4)
O31A N3A C35A 119.5(4)
O32A N3A C35A 117.0(4)
N2A C3A C31A 121.5(4)
N2A C3A H3A 119.3
C31A C3A H3A 119.3
N1A C11A C16A 122.9(4)
N1A C11A C12A 117.4(4)
C16A C11A C12A 119.6(4)
C13A C12A C11A 120.3(4)
C13A C12A H12A 119.9
C11A C12A H12A 119.9
C12A C13A C14A 120.8(4)
C12A C13A H13A 119.6
C14A C13A H13A 119.6
C13A C14A C15A 119.3(4)
C13A C14A H14A 120.4
C15A C14A H14A 120.4
C14A C15A C16A 120.5(4)
C14A C15A H15A 119.7
C16A C15A H15A 119.7
C11A C16A C15A 119.5(4)
C11A C16A H16A 120.2
C15A C16A H16A 120.2
C36A C31A C32A 119.1(4)
C36A C31A C3A 118.2(4)
C32A C31A C3A 122.7(4)
O2A C32A C33A 119.6(4)
O2A C32A C31A 121.5(4)
C33A C32A C31A 118.9(4)
C34A C33A C32A 122.2(4)
C34A C33A Br3A 119.1(3)
C32A C33A Br3A 118.6(3)
C33A C34A C35A 117.5(4)
C33A C34A H34A 121.3
C35A C34A H34A 121.3
C36A C35A C34A 122.9(4)
C36A C35A N3A 118.4(4)
C34A C35A N3A 118.7(4)
C35A C36A C31A 119.3(4)
C35A C36A H36A 120.3
C31A C36A H36A 120.3
C32B O2B H2B 109.5
N2B N1B C11B 121.6(4)
N2B N1B H1B 119.2
C11B N1B H1B 119.2
C3B N2B N1B 117.5(4)
O31B N3B O32B 123.1(4)
O31B N3B C35B 119.7(4)
O32B N3B C35B 117.2(4)
N2B C3B C31B 120.8(4)
N2B C3B H3B 119.6
C31B C3B H3B 119.6
C16B C11B N1B 123.1(4)
C16B C11B C12B 119.4(4)
N1B C11B C12B 117.5(4)
C13B C12B C11B 120.1(5)
C13B C12B H12B 119.9
C11B C12B H12B 119.9
C12B C13B C14B 120.2(5)
C12B C13B H13B 119.9
C14B C13B H13B 119.9
C15B C14B C13B 119.8(5)
C15B C14B H14B 120.1
C13B C14B H14B 120.1
C16B C15B C14B 120.3(5)
C16B C15B H15B 119.8
C14B C15B H15B 119.8
C11B C16B C15B 120.1(5)
C11B C16B H16B 119.9
C15B C16B H16B 119.9
C36B C31B C32B 119.0(4)
C36B C31B C3B 119.1(4)
C32B C31B C3B 121.7(4)
O2B C32B C33B 119.0(4)
O2B C32B C31B 121.7(4)
C33B C32B C31B 119.3(4)
C32B C33B C34B 122.7(4)
C32B C33B Br3B 119.6(3)
C34B C33B Br3B 117.6(3)
C33B C34B C35B 116.2(4)
C33B C34B H34B 121.9
C35B C34B H34B 121.9
C36B C35B C34B 123.3(4)
C36B C35B N3B 119.3(4)
C34B C35B N3B 117.3(4)
C35B C36B C31B 119.4(4)
C35B C36B H36B 120.3
C31B C36B H36B 120.3

loop_
_geom_bond_atom_site_label_1
_geom_bond_atom_site_label_2
_geom_bond_distance
Br3A C33A 1.888(4)
O2A C32A 1.335(5)
O2A H2A 0.8400
O31A N3A 1.217(5)
O32A N3A 1.235(4)
N1A N2A 1.350(5)
N1A C11A 1.383(6)
N1A H1A 0.8800
N2A C3A 1.281(5)
N3A C35A 1.468(6)
C3A C31A 1.449(6)
C3A H3A 0.9500
C11A C16A 1.386(6)
C11A C12A 1.395(6)
C12A C13A 1.368(6)
C12A H12A 0.9500
C13A C14A 1.381(6)
C13A H13A 0.9500
C14A C15A 1.389(6)
C14A H14A 0.9500
C15A C16A 1.390(6)
C15A H15A 0.9500
C16A H16A 0.9500
C31A C36A 1.394(6)
C31A C32A 1.407(5)
C32A C33A 1.390(6)
C33A C34A 1.369(6)
C34A C35A 1.381(5)
C34A H34A 0.9500
C35A C36A 1.369(6)
C36A H36A 0.9500
Br3B C33B 1.884(4)
O2B C32B 1.341(5)
O2B H2B 0.8400
O31B N3B 1.226(5)
O32B N3B 1.234(5)
N1B N2B 1.345(5)
N1B C11B 1.390(5)
N1B H1B 0.8800
N2B C3B 1.290(5)
N3B C35B 1.453(5)
C3B C31B 1.439(6)
C3B H3B 0.9500
C11B C16B 1.380(6)
C11B C12B 1.397(6)
C12B C13B 1.373(7)
C12B H12B 0.9500
C13B C14B 1.381(7)
C13B H13B 0.9500
C14B C15B 1.381(7)
C14B H14B 0.9500
C15B C16B 1.380(6)
C15B H15B 0.9500
C16B H16B 0.9500
C31B C36B 1.393(5)
C31B C32B 1.409(6)
C32B C33B 1.380(6)
C33B C34B 1.390(6)
C34B C35B 1.392(6)
C34B H34B 0.9500
C35B C36B 1.373(6)
C36B H36B 0.9500

loop_
_geom_hbond_atom_site_label_D
_geom_hbond_atom_site_label_H
_geom_hbond_atom_site_label_A
_geom_hbond_site_symmetry_A
_geom_hbond_distance_DH
_geom_hbond_distance_HA
_geom_hbond_distance_DA
_geom_hbond_angle_DHA
_geom_hbond_publ_flag
O2A H2A N2A . 0.84 1.89 2.635(4) 147 y
O2B H2B N2B . 0.84 1.84 2.585(5) 147 y
N1B H1B O32A . 0.88 2.10 2.967(5) 168 y
N1A H1A O32B 1_465 0.88 2.10 2.933(5) 157.3 y
C13A H13A O31A 1_465 0.95 2.50 3.361(6) 151 y
C14A H14A Br3B 1_466 0.95 2.79 3.480(5) 130 y

loop_
_geom_torsion_atom_site_label_1
_geom_torsion_atom_site_label_2
_geom_torsion_atom_site_label_3
_geom_torsion_atom_site_label_4
_geom_torsion
_geom_torsion_publ_flag
C11A N1A N2A C3A -178.8(4) n
N1A N2A C3A C31A -178.7(4) n
N2A N1A C11A C16A -9.7(7) n
N2A N1A C11A C12A 172.3(4) n
N1A C11A C12A C13A 179.5(4) ?
C16A C11A C12A C13A 1.5(7) ?
C11A C12A C13A C14A -1.4(7) ?
C12A C13A C14A C15A 0.0(7) ?
C13A C14A C15A C16A 1.3(7) ?
N1A C11A C16A C15A -178.2(4) ?
C12A C11A C16A C15A -0.2(7) ?
C14A C15A C16A C11A -1.1(7) ?
N2A C3A C31A C36A 177.5(4) n
N2A C3A C31A C32A -2.2(7) n
C36A C31A C32A O2A -179.0(4) ?
C3A C31A C32A O2A 0.6(6) ?
C36A C31A C32A C33A 1.5(6) ?
C3A C31A C32A C33A -178.8(4) ?
O2A C32A C33A C34A 177.9(4) ?
C31A C32A C33A C34A -2.6(6) ?
O2A C32A C33A Br3A -2.9(6) ?
C31A C32A C33A Br3A 176.6(3) ?
C32A C33A C34A C35A 1.6(6) ?
Br3A C33A C34A C35A -177.5(3) ?
C33A C34A C35A C36A 0.4(6) ?
C33A C34A C35A N3A -178.8(4) ?
O31A N3A C35A C36A 177.5(4) n
O32A N3A C35A C36A -2.2(6) n
O31A N3A C35A C34A -3.3(6) n
O32A N3A C35A C34A 177.0(4) n
C34A C35A C36A C31A -1.4(7) ?
N3A C35A C36A C31A 177.7(4) ?
C32A C31A C36A C35A 0.5(6) ?
C3A C31A C36A C35A -179.3(4) ?
C11B N1B N2B C3B -178.3(4) n
N1B N2B C3B C31B -179.0(4) n
N2B N1B C11B C16B -6.4(7) n
N2B N1B C11B C12B 174.3(4) n
C16B C11B C12B C13B 1.7(7) ?
N1B C11B C12B C13B -178.9(4) ?
C11B C12B C13B C14B -1.5(8) ?
C12B C13B C14B C15B 0.8(8) ?
C13B C14B C15B C16B -0.5(7) ?
N1B C11B C16B C15B 179.3(4) ?
C12B C11B C16B C15B -1.4(7) ?
C14B C15B C16B C11B 0.8(7) ?
N2B C3B C31B C36B 178.7(4) n
N2B C3B C31B C32B 3.6(6) n
C36B C31B C32B O2B -178.9(4) ?
C3B C31B C32B O2B -3.9(6) ?
C36B C31B C32B C33B 0.8(6) ?
C3B C31B C32B C33B 175.9(4) ?
O2B C32B C33B C34B 178.0(4) ?
C31B C32B C33B C34B -1.8(7) ?
O2B C32B C33B Br3B 1.4(6) ?
C31B C32B C33B Br3B -178.4(3) ?
C32B C33B C34B C35B 1.9(6) ?
Br3B C33B C34B C35B 178.5(3) ?
C33B C34B C35B C36B -1.1(6) ?
C33B C34B C35B N3B -178.8(4) ?
O31B N3B C35B C36B -175.3(4) n
O32B N3B C35B C36B 4.0(6) n
O31B N3B C35B C34B 2.4(6) n
O32B N3B C35B C34B -178.3(4) n
C34B C35B C36B C31B 0.2(6) ?
N3B C35B C36B C31B 177.8(4) ?
C32B C31B C36B C35B -0.1(6) ?
C3B C31B C36B C35B -175.2(4) ?
